data_4508620
loop_
_publ_author_name
'Wang, Jing-Ping'
'Duan, Xian-Ying'
'Du, Xiao-Di'
'Niu, Jing-Yang'

_publ_section_title
;
 Novel Rare Earth Germanotungstates and Organic Hybrid
 Derivatives:&#x2009; Synthesis and Structures of M/[\a-GeW11O39] (M = Nd,
 Sm, Y, Yb) and Sm/[\a-GeW11O39](DMSO)
;
_journal_issue 10
_journal_name_full 'Crystal Growth &amp; Design'
_journal_page_first 2266
_journal_paper_doi 10.1021/cg050321s
_journal_volume 6
_journal_year 2006
_chemical_formula_sum 'C8 H41.75 Ge N2 O46.75 Sm1.25 W11'
_chemical_formula_weight 3197.06
_chemical_name_systematic
; 
 ? 
;
_space_group_IT_number 14
_symmetry_cell_setting monoclinic
_symmetry_space_group_name_Hall '-P 2yn'
_symmetry_space_group_name_H-M 'P 1 21/n 1'
_atom_sites_solution_hydrogens geom
_atom_sites_solution_primary direct
_atom_sites_solution_secondary difmap
_audit_creation_method SHELXL-97
_cell_angle_alpha 90.00
_cell_angle_beta 105.73(3)
_cell_angle_gamma 90.00
_cell_formula_units_Z 4
_cell_length_a 18.791(4)
_cell_length_b 13.388(3)
_cell_length_c 27.534(6)
_cell_measurement_reflns_used 250
_cell_measurement_temperature 293(2)
_cell_measurement_theta_max 25
_cell_measurement_theta_min 2.5
_cell_volume 6667(3)
_computing_cell_refinement Raxis
_computing_data_collection Raxis
_computing_data_reduction Raxis
_computing_molecular_graphics Texsan
_computing_publication_material Texsan
_computing_structure_refinement 'SHELXL-97 (Sheldrick, 1997)'
_computing_structure_solution 'SHELXS-97 (Sheldrick, 1990)'
_diffrn_ambient_temperature 293(2)
_diffrn_measured_fraction_theta_full 0.918
_diffrn_measured_fraction_theta_max 0.918
_diffrn_measurement_device_type R-axis-IV
_diffrn_measurement_method 'Osillation frames'
_diffrn_radiation_monochromator graphite
_diffrn_radiation_source 'fine-focus sealed tube'
_diffrn_radiation_type MoK\a
_diffrn_radiation_wavelength 0.71073
_diffrn_reflns_av_R_equivalents 0.0690
_diffrn_reflns_av_sigmaI/netI 0.0823
_diffrn_reflns_limit_h_max 22
_diffrn_reflns_limit_h_min 0
_diffrn_reflns_limit_k_max 15
_diffrn_reflns_limit_k_min -15
_diffrn_reflns_limit_l_max 31
_diffrn_reflns_limit_l_min -32
_diffrn_reflns_number 18349
_diffrn_reflns_theta_full 25.00
_diffrn_reflns_theta_max 25.00
_diffrn_reflns_theta_min 1.18
_diffrn_standards_decay_% none
_diffrn_standards_interval_count none
_diffrn_standards_interval_time none
_diffrn_standards_number none
_exptl_absorpt_coefficient_mu 20.497
_exptl_absorpt_correction_T_max 0.2114
_exptl_absorpt_correction_T_min 0.0934
_exptl_crystal_colour Yellow
_exptl_crystal_density_diffrn 3.185
_exptl_crystal_density_method 'not measured'
_exptl_crystal_description Block
_exptl_crystal_F_000 5605
_exptl_crystal_size_max 0.22
_exptl_crystal_size_mid 0.13
_exptl_crystal_size_min 0.11
_refine_diff_density_max 2.603
_refine_diff_density_min -1.988
_refine_diff_density_rms 0.408
_refine_ls_extinction_coef 0.000195(16)
_refine_ls_extinction_expression Fc^*^=kFc[1+0.001xFc^2^\l^3^/sin(2\q)]^-1/4^
_refine_ls_extinction_method SHELXL
_refine_ls_goodness_of_fit_ref 1.084
_refine_ls_hydrogen_treatment mixed
_refine_ls_matrix_type full
_refine_ls_number_parameters 713
_refine_ls_number_reflns 10788
_refine_ls_number_restraints 120
_refine_ls_restrained_S_all 1.080
_refine_ls_R_factor_all 0.0875
_refine_ls_R_factor_gt 0.0605
_refine_ls_shift/su_max 0.001
_refine_ls_shift/su_mean 0.000
_refine_ls_structure_factor_coef Fsqd
_refine_ls_weighting_details 'calc w=1/[\s^2^(Fo^2^)+(0.0865P)^2^+12.3792P] where P=(Fo^2^+2Fc^2^)/3'
_refine_ls_weighting_scheme calc
_refine_ls_wR_factor_gt 0.1462
_refine_ls_wR_factor_ref 0.1589
_reflns_number_gt 8616
_reflns_number_total 10788
_reflns_threshold_expression >2sigma(I)
_cod_data_source_file cg050321ssup3.cif
_cod_data_source_block njy1
_cod_depositor_comments
;
The following automatic conversions were performed:

'_symmetry_cell_setting' value 'Monoclinic' changed to 'monoclinic'
according to /home/saulius/struct/CIF-dictionaries/cif_core.dic
dictionary named 'cif_core.dic' version 2.4.2 from 2011-04-26.

Automatic conversion script
Id: cif_fix_values 1891 2012-01-12 08:04:46Z andrius 
;
_cod_original_cell_volume 6667(2)
_cod_original_sg_symbol_H-M P2(1)/n
_cod_database_code 4508620

loop_
_symmetry_equiv_pos_as_xyz
'x, y, z'
'-x+1/2, y+1/2, -z+1/2'
'-x, -y, -z'
'x-1/2, -y-1/2, z-1/2'

loop_
_atom_site_label
_atom_site_type_symbol
_atom_site_fract_x
_atom_site_fract_y
_atom_site_fract_z
_atom_site_U_iso_or_equiv
_atom_site_adp_type
_atom_site_occupancy
_atom_site_symmetry_multiplicity
_atom_site_calc_flag
_atom_site_refinement_flags
Sm1 Sm -0.72589(6) 0.31142(7) -0.25785(4) 0.0356(3) Uani 1 1 d .
Sm2 Sm -0.4104(3) 0.0316(4) -0.19692(14) 0.0486(13) Uani 0.25 1 d PU
Ge1 Ge -0.71183(11) 0.24328(13) -0.40536(7) 0.0296(4) Uani 1 1 d .
W1 W -0.54378(5) 0.12753(6) -0.42105(3) 0.0389(2) Uani 1 1 d .
W2 W -0.55652(5) 0.18910(6) -0.30304(3) 0.0360(2) Uani 1 1 d .
W3 W -0.53998(5) 0.36830(6) -0.38490(3) 0.0364(2) Uani 1 1 d .
W4 W -0.73049(5) 0.04575(6) -0.32729(3) 0.0337(2) Uani 1 1 d .
W5 W -0.87347(5) 0.09328(6) -0.42886(3) 0.0368(2) Uani 1 1 d .
W6 W -0.72019(5) -0.01685(6) -0.44480(3) 0.0413(2) Uani 1 1 d .
W7 W -0.70237(5) 0.18999(6) -0.53181(3) 0.0402(2) Uani 1 1 d .
W8 W -0.69784(5) 0.43005(6) -0.49370(3) 0.0373(2) Uani 1 1 d .
W9 W -0.85565(5) 0.30018(6) -0.51423(3) 0.0384(2) Uani 1 1 d .
W10 W -0.71004(5) 0.48680(6) -0.36085(3) 0.0336(2) Uani 1 1 d .
W11 W -0.86721(5) 0.35860(6) -0.38159(3) 0.0349(2) Uani 1 1 d .
O1 O -0.4773(8) 0.0633(10) -0.4406(5) 0.044(3) Uani 1 1 d .
O2 O -0.4936(9) 0.1451(10) -0.2508(5) 0.051(4) Uani 1 1 d .
O3 O -0.4717(9) 0.4538(10) -0.3785(5) 0.049(4) Uani 1 1 d .
O4 O -0.7258(7) -0.0458(9) -0.2810(5) 0.039(3) Uani 1 1 d .
O5 O -0.9622(8) 0.0506(10) -0.4434(5) 0.042(3) Uani 1 1 d .
O6 O -0.7076(9) -0.1269(10) -0.4716(6) 0.057(4) Uani 1 1 d .
O7 O -0.6865(9) 0.1419(11) -0.5848(5) 0.057(4) Uani 1 1 d .
O8 O -0.6790(8) 0.5374(9) -0.5230(5) 0.046(4) Uani 1 1 d .
O9 O -0.9393(9) 0.3207(12) -0.5588(5) 0.054(4) Uani 1 1 d .
O10 O -0.6969(8) 0.6126(10) -0.3601(5) 0.040(3) Uani 1 1 d .
O11 O -0.9578(7) 0.4006(10) -0.3955(5) 0.041(3) Uani 1 1 d .
O12 O -0.8672(7) 0.3563(9) -0.4567(5) 0.036(3) Uani 1 1 d .
O13 O -0.8010(8) 0.4147(9) -0.5292(4) 0.038(3) Uani 1 1 d .
O14 O -0.5120(8) 0.1111(10) -0.3521(5) 0.046(4) Uani 1 1 d .
O15 O -0.8740(8) 0.1730(9) -0.4868(4) 0.040(3) Uani 1 1 d .
O16 O -0.8352(7) 0.0264(8) -0.3645(5) 0.034(3) Uani 1 1 d .
O17 O -0.8800(8) 0.2167(9) -0.3945(5) 0.038(3) Uani 1 1 d .
O18 O -0.6213(9) 0.0298(9) -0.4247(5) 0.047(4) Uani 1 1 d .
O19 O -0.6074(8) 0.1748(10) -0.4836(5) 0.044(4) Uani 1 1 d .
O20 O -0.5035(8) 0.3011(9) -0.3199(4) 0.039(3) Uani 1 1 d .
O21 O -0.6295(8) 0.0816(9) -0.3167(5) 0.038(3) Uani 1 1 d .
O22 O -0.6793(8) 0.3273(10) -0.5411(5) 0.042(3) Uani 1 1 d .
O23 O -0.8062(9) 0.2236(10) -0.5570(5) 0.046(4) Uani 1 1 d .
O24 O -0.7118(8) -0.0580(10) -0.3790(5) 0.049(4) Uani 1 1 d .
O25 O -0.7217(7) 0.4763(9) -0.4378(5) 0.036(3) Uani 1 1 d .
O26 O -0.7317(8) 0.0748(9) -0.5010(5) 0.044(4) Uani 1 1 d .
O27 O -0.4975(8) 0.2589(10) -0.4142(5) 0.044(4) Uani 1 1 d .
O28 O -0.8258(8) -0.0111(9) -0.4581(5) 0.040(3) Uani 1 1 d .
O29 O -0.8172(8) 0.4865(10) -0.3791(5) 0.045(4) Uani 1 1 d .
O30 O -0.6101(7) 0.4380(10) -0.3604(5) 0.043(3) Uani 1 1 d .
O31 O -0.6038(8) 0.3975(10) -0.4517(5) 0.041(3) Uani 1 1 d .
O32 O -0.6162(7) 0.2663(9) -0.2794(5) 0.036(3) Uani 1 1 d .
O33 O -0.7518(8) 0.1574(9) -0.3008(5) 0.039(3) Uani 1 1 d .
O34 O -0.6978(8) 0.4609(10) -0.2957(5) 0.039(3) Uani 1 1 d .
O35 O -0.8452(7) 0.3459(10) -0.3150(5) 0.040(3) Uani 1 1 d .
O36 O -0.7472(7) 0.1229(9) -0.4025(4) 0.033(3) Uani 1 1 d .
O37 O -0.7350(8) 0.2766(9) -0.4686(4) 0.034(3) Uani 1 1 d .
O38 O -0.6171(7) 0.2336(8) -0.3843(5) 0.031(3) Uani 1 1 d .
O39 O -0.7454(7) 0.3265(8) -0.3697(4) 0.028(3) Uani 1 1 d .
O1W O -0.7931(19) 0.276(2) -0.1961(12) 0.052(8) Uani 0.50 1 d PU
O1W' O -0.8219(16) 0.247(2) -0.2175(10) 0.037(6) Uani 0.50 1 d PU
O2W O -0.6715(12) 0.1593(14) -0.1993(7) 0.083(6) Uani 1 1 d .
O3W O -0.6278(9) 0.3663(11) -0.1845(5) 0.055(4) Uani 1 1 d .
O4W O -0.369(2) 0.208(3) -0.1582(15) 0.018(9) Uani 0.25 1 d PU
O5W O -0.387(2) -0.027(3) -0.1123(16) 0.024(10) Uani 0.25 1 d PU
O6W O -0.518(3) 0.098(4) -0.1574(19) 0.040(12) Uani 0.25 1 d PU
O7W O -0.5465(18) -0.063(2) -0.2262(12) 0.062(9) Uani 0.50 1 d PU
O8W O 0.4179(16) 0.6304(19) -0.2037(11) 0.048(8) Uani 0.50 1 d P
O9W O 0.5914(13) 0.4670(17) -0.0771(8) 0.026(5) Uani 0.50 1 d PU
O10W O -0.2156(11) 0.4129(14) -0.2498(7) 0.015(4) Uani 0.50 1 d PU
O11W O 0.479(2) 0.478(3) -0.2494(13) 0.075(11) Uani 0.50 1 d P
O12W O -0.0644(18) 0.631(2) 0.1795(12) 0.057(8) Uani 0.50 1 d PU
O13W O -0.019(3) 0.840(3) -0.3406(17) 0.029(10) Uani 0.25 1 d PU
O14W O 0.1790(16) 0.4227(19) 0.0755(10) 0.045(7) Uani 0.50 1 d P
O15W O 0.162(3) 0.211(4) 0.0783(19) 0.038(12) Uani 0.25 1 d PU
N1 N 0.6139(14) 0.8042(16) 0.0170(9) 0.077(4) Uani 1 1 d U
N2 N 0.0235(15) 1.2152(18) -0.0653(10) 0.082(4) Uani 1 1 d U
C1 C 0.6826(16) 0.817(2) 0.0031(11) 0.078(4) Uani 1 1 d U
H1A H 0.6719 0.8370 -0.0316 0.116 Uiso 1 1 calc R
H1B H 0.7092 0.7549 0.0077 0.116 Uiso 1 1 calc R
H1C H 0.7121 0.8672 0.0241 0.116 Uiso 1 1 calc R
C2 C 0.6408(16) 0.7741(19) 0.0728(10) 0.077(4) Uani 1 1 d U
H2A H 0.6675 0.7122 0.0758 0.116 Uiso 1 1 calc R
H2B H 0.5991 0.7661 0.0862 0.116 Uiso 1 1 calc R
H2C H 0.6727 0.8252 0.0913 0.116 Uiso 1 1 calc R
C3 C 0.5648(16) 0.7299(19) -0.0122(11) 0.077(4) Uani 1 1 d U
H3A H 0.5484 0.7511 -0.0467 0.116 Uiso 1 1 calc R
H3B H 0.5228 0.7220 0.0011 0.116 Uiso 1 1 calc R
H3C H 0.5905 0.6674 -0.0102 0.116 Uiso 1 1 calc R
C4 C 0.5720(16) 0.9007(19) 0.0147(11) 0.077(4) Uani 1 1 d U
H4A H 0.5543 0.9221 -0.0197 0.115 Uiso 1 1 calc R
H4B H 0.6042 0.9509 0.0339 0.115 Uiso 1 1 calc R
H4C H 0.5309 0.8908 0.0286 0.115 Uiso 1 1 calc R
C5 C -0.0387(17) 1.211(2) -0.1080(11) 0.083(4) Uani 1 1 d U
H5A H -0.0447 1.1439 -0.1209 0.124 Uiso 1 1 calc R
H5B H -0.0313 1.2553 -0.1336 0.124 Uiso 1 1 calc R
H5C H -0.0821 1.2307 -0.0984 0.124 Uiso 1 1 calc R
C6 C 0.0202(17) 1.323(2) -0.0517(11) 0.082(4) Uani 1 1 d U
H6A H -0.0245 1.3352 -0.0421 0.123 Uiso 1 1 calc R
H6B H 0.0209 1.3638 -0.0802 0.123 Uiso 1 1 calc R
H6C H 0.0621 1.3390 -0.0240 0.123 Uiso 1 1 calc R
C7 C 0.0902(16) 1.189(2) -0.0815(11) 0.081(4) Uani 1 1 d U
H7A H 0.0885 1.1190 -0.0901 0.122 Uiso 1 1 calc R
H7B H 0.1337 1.2016 -0.0544 0.122 Uiso 1 1 calc R
H7C H 0.0918 1.2279 -0.1103 0.122 Uiso 1 1 calc R
C8 C 0.0034(17) 1.146(2) -0.0296(11) 0.082(4) Uani 1 1 d U
H8A H 0.0047 1.0788 -0.0412 0.122 Uiso 1 1 calc R
H8B H -0.0456 1.1615 -0.0273 0.122 Uiso 1 1 calc R
H8C H 0.0378 1.1533 0.0031 0.122 Uiso 1 1 calc R

loop_
_atom_site_aniso_label
_atom_site_aniso_U_11
_atom_site_aniso_U_22
_atom_site_aniso_U_33
_atom_site_aniso_U_23
_atom_site_aniso_U_13
_atom_site_aniso_U_12
Sm1 0.0466(7) 0.0357(6) 0.0282(5) -0.0038(4) 0.0164(5) -0.0005(5)
Sm2 0.059(3) 0.074(3) 0.0132(18) 0.0150(18) 0.0100(18) 0.049(2)
Ge1 0.0406(12) 0.0283(10) 0.0223(10) -0.0003(7) 0.0128(9) -0.0018(9)
W1 0.0506(5) 0.0363(5) 0.0359(5) -0.0011(3) 0.0224(4) 0.0031(4)
W2 0.0434(5) 0.0389(5) 0.0278(4) 0.0018(3) 0.0135(4) 0.0014(4)
W3 0.0438(5) 0.0345(4) 0.0356(4) -0.0002(3) 0.0188(4) -0.0034(4)
W4 0.0466(5) 0.0308(4) 0.0270(4) 0.0040(3) 0.0153(4) -0.0007(4)
W5 0.0460(5) 0.0358(5) 0.0286(4) 0.0019(3) 0.0098(4) -0.0067(4)
W6 0.0625(6) 0.0318(4) 0.0353(5) -0.0058(3) 0.0232(4) -0.0047(4)
W7 0.0599(6) 0.0404(5) 0.0255(4) -0.0040(3) 0.0203(4) -0.0041(4)
W8 0.0551(6) 0.0351(4) 0.0264(4) 0.0031(3) 0.0190(4) -0.0036(4)
W9 0.0498(5) 0.0420(5) 0.0229(4) 0.0037(3) 0.0088(4) -0.0019(4)
W10 0.0468(5) 0.0299(4) 0.0287(4) -0.0020(3) 0.0183(4) -0.0017(4)
W11 0.0411(5) 0.0378(5) 0.0283(4) 0.0016(3) 0.0138(4) 0.0007(4)
O1 0.047(9) 0.040(8) 0.049(9) -0.006(6) 0.022(7) -0.012(7)
O2 0.070(11) 0.038(8) 0.047(9) 0.010(6) 0.019(8) 0.013(7)
O3 0.064(10) 0.032(7) 0.054(9) -0.008(7) 0.024(8) -0.004(7)
O4 0.038(8) 0.035(7) 0.042(8) 0.009(6) 0.010(6) 0.000(6)
O5 0.042(8) 0.046(8) 0.036(8) -0.002(6) 0.006(6) -0.012(7)
O6 0.081(12) 0.032(8) 0.062(10) -0.012(7) 0.024(9) -0.003(8)
O7 0.083(12) 0.063(10) 0.035(8) -0.006(7) 0.033(8) 0.001(9)
O8 0.056(10) 0.027(7) 0.060(9) 0.011(6) 0.025(8) -0.003(7)
O9 0.060(11) 0.067(10) 0.030(8) 0.003(7) 0.001(7) -0.012(8)
O10 0.049(9) 0.042(8) 0.039(8) -0.003(6) 0.025(7) -0.005(7)
O11 0.036(8) 0.040(8) 0.044(8) -0.002(6) 0.006(7) -0.011(6)
O12 0.042(8) 0.033(7) 0.034(7) 0.006(6) 0.009(6) -0.001(6)
O13 0.068(10) 0.029(7) 0.021(6) 0.013(5) 0.019(6) 0.001(6)
O14 0.058(10) 0.042(8) 0.042(8) -0.001(6) 0.022(7) 0.006(7)
O15 0.057(9) 0.039(7) 0.017(6) -0.009(5) -0.004(6) -0.006(7)
O16 0.048(8) 0.021(6) 0.037(7) -0.007(5) 0.018(6) -0.006(6)
O17 0.049(9) 0.038(7) 0.037(8) -0.002(6) 0.027(7) 0.001(7)
O18 0.082(11) 0.028(7) 0.041(8) -0.005(6) 0.035(8) 0.006(7)
O19 0.062(10) 0.039(8) 0.046(8) -0.010(6) 0.037(7) -0.008(7)
O20 0.060(10) 0.032(7) 0.025(7) -0.007(5) 0.014(7) 0.001(7)
O21 0.052(9) 0.028(7) 0.036(7) 0.017(6) 0.013(7) 0.007(6)
O22 0.062(10) 0.049(8) 0.026(7) -0.004(6) 0.030(7) -0.015(7)
O23 0.066(10) 0.043(8) 0.025(7) -0.003(6) 0.008(7) 0.007(7)
O24 0.065(10) 0.037(8) 0.054(9) -0.009(7) 0.032(8) -0.004(7)
O25 0.039(8) 0.033(7) 0.034(7) 0.006(6) 0.010(6) -0.001(6)
O26 0.048(9) 0.035(8) 0.048(9) -0.009(6) 0.008(7) 0.017(7)
O27 0.058(10) 0.049(9) 0.032(7) 0.008(6) 0.022(7) 0.016(7)
O28 0.057(9) 0.029(7) 0.033(7) -0.008(6) 0.011(7) -0.010(6)
O29 0.059(10) 0.042(8) 0.041(8) 0.004(6) 0.024(7) 0.023(7)
O30 0.039(8) 0.053(9) 0.035(8) -0.006(6) 0.006(6) -0.015(7)
O31 0.058(9) 0.043(8) 0.033(7) 0.001(6) 0.028(7) 0.001(7)
O32 0.030(8) 0.043(8) 0.034(7) -0.003(6) 0.009(6) 0.006(6)
O33 0.060(10) 0.018(6) 0.042(8) 0.013(5) 0.016(7) -0.005(6)
O34 0.044(8) 0.049(8) 0.029(7) -0.012(6) 0.017(6) -0.008(7)
O35 0.034(8) 0.049(8) 0.041(8) 0.000(6) 0.018(6) -0.001(6)
O36 0.049(8) 0.031(7) 0.018(6) -0.001(5) 0.008(6) 0.004(6)
O37 0.053(9) 0.034(7) 0.015(6) 0.003(5) 0.010(6) -0.006(6)
O38 0.032(7) 0.022(6) 0.044(8) 0.005(5) 0.019(6) -0.001(5)
O39 0.037(7) 0.024(6) 0.027(6) 0.008(5) 0.017(6) 0.005(5)
O1W 0.052(8) 0.052(8) 0.052(8) 0.0001(10) 0.014(2) -0.0001(10)
O1W' 0.037(6) 0.037(6) 0.037(6) 0.0001(10) 0.010(2) -0.0002(10)
O2W 0.114(17) 0.076(13) 0.072(13) 0.001(10) 0.046(12) -0.026(12)
O3W 0.055(10) 0.050(9) 0.048(9) -0.016(7) -0.006(8) 0.017(8)
O4W 0.018(9) 0.018(9) 0.018(9) 0.0000(10) 0.005(3) 0.0001(10)
O5W 0.024(10) 0.024(10) 0.024(10) 0.0000(10) 0.006(3) -0.0001(10)
O6W 0.040(12) 0.040(12) 0.040(12) -0.0001(10) 0.011(3) 0.0000(10)
O7W 0.062(9) 0.062(9) 0.062(9) 0.0001(10) 0.017(2) -0.0001(10)
O8W 0.048(18) 0.032(15) 0.07(2) 0.040(14) 0.028(16) 0.010(13)
O9W 0.026(5) 0.026(5) 0.026(5) 0.0002(10) 0.0069(17) 0.0003(10)
O10W 0.015(4) 0.015(4) 0.015(4) 0.0004(10) 0.0039(15) -0.0004(10)
O11W 0.09(3) 0.07(2) 0.08(3) -0.013(19) 0.06(2) 0.04(2)
O12W 0.057(8) 0.057(8) 0.057(8) 0.0000(10) 0.015(2) -0.0002(10)
O13W 0.029(11) 0.029(11) 0.029(11) 0.0001(10) 0.008(3) -0.0001(10)
O14W 0.059(19) 0.041(16) 0.045(17) 0.013(13) 0.033(15) 0.006(14)
O15W 0.038(12) 0.038(12) 0.038(12) -0.0001(10) 0.010(3) -0.0001(10)
N1 0.085(9) 0.057(7) 0.084(8) -0.006(6) 0.015(7) -0.002(6)
N2 0.090(10) 0.075(8) 0.095(9) -0.008(7) 0.051(7) 0.008(8)
C1 0.086(9) 0.057(7) 0.085(8) -0.006(6) 0.015(7) -0.001(7)
C2 0.086(9) 0.057(7) 0.084(8) -0.006(6) 0.015(7) -0.002(7)
C3 0.086(9) 0.057(7) 0.085(8) -0.007(6) 0.014(7) -0.002(7)
C4 0.085(9) 0.057(7) 0.084(8) -0.006(6) 0.015(7) -0.002(7)
C5 0.091(10) 0.076(8) 0.095(10) -0.008(7) 0.050(8) 0.008(8)
C6 0.091(10) 0.075(8) 0.095(10) -0.008(7) 0.051(8) 0.008(8)
C7 0.090(10) 0.075(8) 0.094(10) -0.008(7) 0.051(8) 0.008(8)
C8 0.090(10) 0.075(8) 0.094(10) -0.008(7) 0.051(8) 0.008(8)

loop_
_atom_type_symbol
_atom_type_description
_atom_type_scat_dispersion_real
_atom_type_scat_dispersion_imag
_atom_type_scat_source
C C 0.0033 0.0016 'International Tables Vol C Tables 4.2.6.8 and 6.1.1.4'
H H 0.0000 0.0000 'International Tables Vol C Tables 4.2.6.8 and 6.1.1.4'
N N 0.0061 0.0033 'International Tables Vol C Tables 4.2.6.8 and 6.1.1.4'
O O 0.0106 0.0060 'International Tables Vol C Tables 4.2.6.8 and 6.1.1.4'
Ge Ge 0.1547 1.8001 'International Tables Vol C Tables 4.2.6.8 and 6.1.1.4'
Sm Sm -0.1638 3.4418 'International Tables Vol C Tables 4.2.6.8 and 6.1.1.4'
W W -0.8490 6.8722 'International Tables Vol C Tables 4.2.6.8 and 6.1.1.4'

loop_
_geom_angle_atom_site_label_1
_geom_angle_atom_site_label_2
_geom_angle_atom_site_label_3
_geom_angle
_geom_angle_site_symmetry_1
_geom_angle_site_symmetry_3
O33 Sm1 O32 74.2(5) . .
O33 Sm1 O34 123.7(4) . .
O32 Sm1 O34 78.1(5) . .
O33 Sm1 O35 79.1(5) . .
O32 Sm1 O35 127.1(4) . .
O34 Sm1 O35 80.2(5) . .
O33 Sm1 O1W 96.0(8) . .
O32 Sm1 O1W 141.1(8) . .
O34 Sm1 O1W 133.7(8) . .
O35 Sm1 O1W 85.7(8) . .
O33 Sm1 O3W 133.0(5) . .
O32 Sm1 O3W 76.8(5) . .
O34 Sm1 O3W 84.4(5) . .
O35 Sm1 O3W 147.2(5) . .
O1W Sm1 O3W 84.2(9) . .
O33 Sm1 O4 147.1(5) . 2_354
O32 Sm1 O4 138.5(4) . 2_354
O34 Sm1 O4 72.0(4) . 2_354
O35 Sm1 O4 75.5(4) . 2_354
O1W Sm1 O4 61.8(8) . 2_354
O3W Sm1 O4 72.2(4) . 2_354
O33 Sm1 O1W' 81.2(7) . .
O32 Sm1 O1W' 143.1(7) . .
O34 Sm1 O1W' 138.8(7) . .
O35 Sm1 O1W' 72.6(7) . .
O1W Sm1 O1W' 18.2(8) . .
O3W Sm1 O1W' 102.0(8) . .
O4 Sm1 O1W' 71.5(7) 2_354 .
O33 Sm1 O2W 67.9(5) . .
O32 Sm1 O2W 74.7(5) . .
O34 Sm1 O2W 145.6(5) . .
O35 Sm1 O2W 133.4(5) . .
O1W Sm1 O2W 66.9(9) . .
O3W Sm1 O2W 69.3(5) . .
O4 Sm1 O2W 117.4(5) 2_354 .
O1W' Sm1 O2W 70.7(7) . .
O5W Sm2 O2 137.4(12) . .
O5W Sm2 O4W 86.8(13) . .
O2 Sm2 O4W 75.6(10) . .
O5W Sm2 O6W 71.1(15) . .
O2 Sm2 O6W 66.7(12) . .
O4W Sm2 O6W 73.1(15) . .
O5W Sm2 O7W 92.7(13) . .
O2 Sm2 O7W 73.2(8) . .
O4W Sm2 O7W 132.6(12) . .
O6W Sm2 O7W 62.2(13) . .
O39 Ge1 O38 111.3(6) . .
O39 Ge1 O37 112.1(6) . .
O38 Ge1 O37 108.2(6) . .
O39 Ge1 O36 111.6(6) . .
O38 Ge1 O36 106.6(6) . .
O37 Ge1 O36 106.6(6) . .
O1 W1 O14 101.7(7) . .
O1 W1 O19 102.3(6) . .
O14 W1 O19 156.0(6) . .
O1 W1 O18 104.2(6) . .
O14 W1 O18 90.1(6) . .
O19 W1 O18 84.3(6) . .
O1 W1 O27 98.0(6) . .
O14 W1 O27 89.8(6) . .
O19 W1 O27 86.7(5) . .
O18 W1 O27 157.3(6) . .
O1 W1 O38 169.3(5) . .
O14 W1 O38 72.4(5) . .
O19 W1 O38 83.9(5) . .
O18 W1 O38 84.9(5) . .
O27 W1 O38 73.5(5) . .
O2 W2 O32 104.8(6) . .
O2 W2 O20 100.8(7) . .
O32 W2 O20 93.1(6) . .
O2 W2 O21 101.5(6) . .
O32 W2 O21 91.1(6) . .
O20 W2 O21 155.5(5) . .
O2 W2 O14 93.8(6) . .
O32 W2 O14 161.3(6) . .
O20 W2 O14 84.7(5) . .
O21 W2 O14 83.6(6) . .
O2 W2 O38 163.9(6) . .
O32 W2 O38 90.6(5) . .
O20 W2 O38 73.5(5) . .
O21 W2 O38 82.3(5) . .
O14 W2 O38 71.0(5) . .
O3 W3 O30 102.2(6) . .
O3 W3 O31 102.6(6) . .
O30 W3 O31 85.9(5) . .
O3 W3 O27 99.7(6) . .
O30 W3 O27 158.1(6) . .
O31 W3 O27 88.6(5) . .
O3 W3 O20 98.5(6) . .
O30 W3 O20 90.3(6) . .
O31 W3 O20 158.8(6) . .
O27 W3 O20 87.2(5) . .
O3 W3 O38 169.7(6) . .
O30 W3 O38 83.3(5) . .
O31 W3 O38 86.4(5) . .
O27 W3 O38 75.2(5) . .
O20 W3 O38 72.5(5) . .
O4 W4 O33 105.3(6) . .
O4 W4 O21 102.3(6) . .
O33 W4 O21 92.9(6) . .
O4 W4 O16 97.6(6) . .
O33 W4 O16 91.2(6) . .
O21 W4 O16 157.8(5) . .
O4 W4 O24 92.7(6) . .
O33 W4 O24 161.8(6) . .
O21 W4 O24 85.8(6) . .
O16 W4 O24 83.5(6) . .
O4 W4 O36 162.4(5) . .
O33 W4 O36 90.1(5) . .
O21 W4 O36 84.9(5) . .
O16 W4 O36 73.3(5) . .
O24 W4 O36 71.7(5) . .
O5 W5 O15 102.0(6) . .
O5 W5 O17 102.4(6) . .
O15 W5 O17 86.8(5) . .
O5 W5 O16 99.0(6) . .
O15 W5 O16 159.0(6) . .
O17 W5 O16 90.3(5) . .
O5 W5 O28 101.1(6) . .
O15 W5 O28 87.4(6) . .
O17 W5 O28 156.5(6) . .
O16 W5 O28 87.0(5) . .
O5 W5 O36 169.5(5) . .
O15 W5 O36 86.5(5) . .
O17 W5 O36 84.0(5) . .
O16 W5 O36 72.5(5) . .
O28 W5 O36 72.9(5) . .
O6 W6 O24 100.4(7) . .
O6 W6 O18 99.9(7) . .
O24 W6 O18 89.7(6) . .
O6 W6 O28 102.2(7) . .
O24 W6 O28 90.5(6) . .
O18 W6 O28 157.4(5) . .
O6 W6 O26 101.6(6) . .
O24 W6 O26 157.9(5) . .
O18 W6 O26 85.0(6) . .
O28 W6 O26 86.4(6) . .
O6 W6 O36 172.4(6) . .
O24 W6 O36 73.9(5) . .
O18 W6 O36 85.3(5) . .
O28 W6 O36 73.1(5) . .
O26 W6 O36 84.2(5) . .
O7 W7 O26 102.4(6) . .
O7 W7 O22 98.6(6) . .
O26 W7 O22 159.0(5) . .
O7 W7 O19 101.9(7) . .
O26 W7 O19 86.2(6) . .
O22 W7 O19 89.5(6) . .
O7 W7 O23 100.1(7) . .
O26 W7 O23 87.9(6) . .
O22 W7 O23 88.4(6) . .
O19 W7 O23 158.0(5) . .
O7 W7 O37 170.1(6) . .
O26 W7 O37 84.5(5) . .
O22 W7 O37 74.6(5) . .
O19 W7 O37 85.4(5) . .
O23 W7 O37 72.9(5) . .
O8 W8 O25 103.8(6) . .
O8 W8 O31 101.7(6) . .
O25 W8 O31 88.0(5) . .
O8 W8 O13 99.0(6) . .
O25 W8 O13 91.2(5) . .
O31 W8 O13 158.9(5) . .
O8 W8 O22 100.1(6) . .
O25 W8 O22 156.1(5) . .
O31 W8 O22 86.6(6) . .
O13 W8 O22 85.7(6) . .
O8 W8 O37 169.8(6) . .
O25 W8 O37 83.5(5) . .
O31 W8 O37 85.5(5) . .
O13 W8 O37 73.5(5) . .
O22 W8 O37 72.8(5) . .
O9 W9 O12 104.6(7) . .
O9 W9 O15 101.1(6) . .
O12 W9 O15 87.0(5) . .
O9 W9 O13 98.8(6) . .
O12 W9 O13 93.0(5) . .
O15 W9 O13 159.3(6) . .
O9 W9 O23 98.2(7) . .
O12 W9 O23 157.1(6) . .
O15 W9 O23 86.5(6) . .
O13 W9 O23 85.6(6) . .
O9 W9 O37 168.5(6) . .
O12 W9 O37 85.0(5) . .
O15 W9 O37 85.4(5) . .
O13 W9 O37 74.0(5) . .
O23 W9 O37 72.6(5) . .
O10 W10 O34 101.6(6) . .
O10 W10 O29 98.2(6) . .
O34 W10 O29 95.9(6) . .
O10 W10 O30 101.1(6) . .
O34 W10 O30 93.8(6) . .
O29 W10 O30 156.2(5) . .
O10 W10 O25 93.1(5) . .
O34 W10 O25 164.8(5) . .
O29 W10 O25 85.4(5) . .
O30 W10 O25 79.8(5) . .
O10 W10 O39 170.9(6) . .
O34 W10 O39 82.9(5) . .
O29 W10 O39 73.3(5) . .
O30 W10 O39 86.4(5) . .
O25 W10 O39 83.0(4) . .
O11 W11 O35 101.5(6) . .
O11 W11 O17 102.2(6) . .
O35 W11 O17 94.5(6) . .
O11 W11 O29 99.1(6) . .
O35 W11 O29 94.2(6) . .
O17 W11 O29 154.8(5) . .
O11 W11 O12 92.9(6) . .
O35 W11 O12 165.5(6) . .
O17 W11 O12 80.5(5) . .
O29 W11 O12 85.2(5) . .
O11 W11 O39 170.8(5) . .
O35 W11 O39 83.6(5) . .
O17 W11 O39 84.9(5) . .
O29 W11 O39 72.7(5) . .
O12 W11 O39 82.4(5) . .
W2 O2 Sm2 159.2(8) . .
W4 O4 Sm1 154.2(7) . 2_344
W9 O12 W11 155.5(7) . .
W8 O13 W9 119.4(6) . .
W1 O14 W2 122.7(7) . .
W5 O15 W9 148.8(6) . .
W5 O16 W4 118.9(6) . .
W5 O17 W11 155.7(7) . .
W6 O18 W1 154.2(8) . .
W1 O19 W7 152.8(8) . .
W2 O20 W3 120.3(7) . .
W4 O21 W2 146.7(7) . .
W7 O22 W8 119.2(6) . .
W7 O23 W9 119.9(6) . .
W6 O24 W4 118.8(7) . .
W8 O25 W10 154.5(7) . .
W7 O26 W6 151.7(8) . .
W3 O27 W1 119.8(7) . .
W6 O28 W5 121.2(6) . .
W10 O29 W11 118.0(6) . .
W3 O30 W10 156.0(7) . .
W8 O31 W3 149.7(7) . .
W2 O32 Sm1 156.8(7) . .
W4 O33 Sm1 155.8(8) . .
W10 O34 Sm1 128.5(6) . .
W11 O35 Sm1 127.4(6) . .
Ge1 O36 W4 120.1(6) . .
Ge1 O36 W5 120.7(6) . .
W4 O36 W5 94.9(5) . .
Ge1 O36 W6 125.3(6) . .
W4 O36 W6 95.5(4) . .
W5 O36 W6 92.8(4) . .
Ge1 O37 W9 121.7(7) . .
Ge1 O37 W7 125.6(7) . .
W9 O37 W7 94.7(4) . .
Ge1 O37 W8 120.6(6) . .
W9 O37 W8 92.7(4) . .
W7 O37 W8 93.3(4) . .
Ge1 O38 W2 122.9(6) . .
Ge1 O38 W3 122.1(6) . .
W2 O38 W3 93.6(5) . .
Ge1 O38 W1 124.4(6) . .
W2 O38 W1 93.9(4) . .
W3 O38 W1 91.5(4) . .
Ge1 O39 W10 122.6(6) . .
Ge1 O39 W11 123.7(6) . .
W10 O39 W11 95.3(4) . .
O1W' O1W Sm1 87(4) . .
O1W O1W' Sm1 74(3) . .
C3 N1 C1 115(2) . .
C3 N1 C4 109(2) . .
C1 N1 C4 112(2) . .
C3 N1 C2 111(2) . .
C1 N1 C2 103(2) . .
C4 N1 C2 107(2) . .
C5 N2 C8 103(2) . .
C5 N2 C7 108(2) . .
C8 N2 C7 116(2) . .
C5 N2 C6 100(2) . .
C8 N2 C6 114(2) . .
C7 N2 C6 114(2) . .
N1 C1 H1A 109.5 . .
N1 C1 H1B 109.5 . .
H1A C1 H1B 109.5 . .
N1 C1 H1C 109.5 . .
H1A C1 H1C 109.5 . .
H1B C1 H1C 109.5 . .
N1 C2 H2A 109.5 . .
N1 C2 H2B 109.5 . .
H2A C2 H2B 109.5 . .
N1 C2 H2C 109.5 . .
H2A C2 H2C 109.5 . .
H2B C2 H2C 109.5 . .
N1 C3 H3A 109.5 . .
N1 C3 H3B 109.5 . .
H3A C3 H3B 109.5 . .
N1 C3 H3C 109.5 . .
H3A C3 H3C 109.5 . .
H3B C3 H3C 109.5 . .
N1 C4 H4A 109.5 . .
N1 C4 H4B 109.5 . .
H4A C4 H4B 109.5 . .
N1 C4 H4C 109.5 . .
H4A C4 H4C 109.5 . .
H4B C4 H4C 109.5 . .
N2 C5 H5A 109.5 . .
N2 C5 H5B 109.5 . .
H5A C5 H5B 109.5 . .
N2 C5 H5C 109.5 . .
H5A C5 H5C 109.5 . .
H5B C5 H5C 109.5 . .
N2 C6 H6A 109.5 . .
N2 C6 H6B 109.5 . .
H6A C6 H6B 109.5 . .
N2 C6 H6C 109.5 . .
H6A C6 H6C 109.5 . .
H6B C6 H6C 109.5 . .
N2 C7 H7A 109.5 . .
N2 C7 H7B 109.5 . .
H7A C7 H7B 109.5 . .
N2 C7 H7C 109.5 . .
H7A C7 H7C 109.5 . .
H7B C7 H7C 109.5 . .
N2 C8 H8A 109.5 . .
N2 C8 H8B 109.5 . .
H8A C8 H8B 109.5 . .
N2 C8 H8C 109.5 . .
H8A C8 H8C 109.5 . .
H8B C8 H8C 109.5 . .

loop_
_geom_bond_atom_site_label_1
_geom_bond_atom_site_label_2
_geom_bond_distance
_geom_bond_site_symmetry_2
Sm1 O33 2.360(13) .
Sm1 O32 2.371(13) .
Sm1 O34 2.381(14) .
Sm1 O35 2.409(13) .
Sm1 O1W 2.42(3) .
Sm1 O3W 2.449(14) .
Sm1 O4 2.480(13) 2_354
Sm1 O1W' 2.51(3) .
Sm1 O2W 2.63(2) .
Sm2 O5W 2.38(4) .
Sm2 O2 2.387(14) .
Sm2 O4W 2.62(4) .
Sm2 O6W 2.69(5) .
Sm2 O7W 2.77(3) .
Ge1 O39 1.715(12) .
Ge1 O38 1.721(13) .
Ge1 O37 1.736(11) .
Ge1 O36 1.754(12) .
W1 O1 1.719(14) .
W1 O14 1.842(14) .
W1 O19 1.919(15) .
W1 O18 1.940(15) .
W1 O27 1.948(15) .
W1 O38 2.387(12) .
W2 O2 1.700(14) .
W2 O32 1.775(12) .
W2 O20 1.926(13) .
W2 O21 1.953(13) .
W2 O14 2.056(14) .
W2 O38 2.297(12) .
W3 O3 1.693(14) .
W3 O30 1.883(14) .
W3 O31 1.944(13) .
W3 O27 1.945(13) .
W3 O20 1.953(12) .
W3 O38 2.317(12) .
W4 O4 1.753(12) .
W4 O33 1.757(13) .
W4 O21 1.901(14) .
W4 O16 1.973(13) .
W4 O24 2.086(13) .
W4 O36 2.258(11) .
W5 O5 1.705(13) .
W5 O15 1.917(13) .
W5 O17 1.925(12) .
W5 O16 1.941(12) .
W5 O28 1.948(13) .
W5 O36 2.319(13) .
W6 O6 1.692(14) .
W6 O24 1.859(15) .
W6 O18 1.895(16) .
W6 O28 1.919(14) .
W6 O26 1.941(14) .
W6 O36 2.331(12) .
W7 O7 1.695(14) .
W7 O26 1.911(15) .
W7 O22 1.922(13) .
W7 O19 1.925(15) .
W7 O23 1.939(15) .
W7 O37 2.308(12) .
W8 O8 1.730(12) .
W8 O25 1.824(13) .
W8 O31 1.882(14) .
W8 O13 1.931(14) .
W8 O22 1.990(13) .
W8 O37 2.333(12) .
W9 O9 1.735(15) .
W9 O12 1.817(13) .
W9 O15 1.931(13) .
W9 O13 1.950(12) .
W9 O23 1.973(14) .
W9 O37 2.296(13) .
W10 O10 1.702(13) .
W10 O34 1.779(12) .
W10 O29 1.939(15) .
W10 O30 1.985(14) .
W10 O25 2.075(12) .
W10 O39 2.241(11) .
W11 O11 1.733(14) .
W11 O35 1.776(13) .
W11 O17 1.935(13) .
W11 O29 1.945(15) .
W11 O12 2.070(13) .
W11 O39 2.263(12) .
O4 Sm1 2.480(13) 2_344
O1W O1W' 0.79(3) .
N1 C3 1.44(3) .
N1 C1 1.45(4) .
N1 C4 1.51(3) .
N1 C2 1.54(3) .
N2 C5 1.42(4) .
N2 C8 1.47(3) .
N2 C7 1.48(3) .
N2 C6 1.50(3) .
C1 H1A 0.9600 .
C1 H1B 0.9600 .
C1 H1C 0.9600 .
C2 H2A 0.9600 .
C2 H2B 0.9600 .
C2 H2C 0.9600 .
C3 H3A 0.9600 .
C3 H3B 0.9600 .
C3 H3C 0.9600 .
C4 H4A 0.9600 .
C4 H4B 0.9600 .
C4 H4C 0.9600 .
C5 H5A 0.9600 .
C5 H5B 0.9600 .
C5 H5C 0.9600 .
C6 H6A 0.9600 .
C6 H6B 0.9600 .
C6 H6C 0.9600 .
C7 H7A 0.9600 .
C7 H7B 0.9600 .
C7 H7C 0.9600 .
C8 H8A 0.9600 .
C8 H8B 0.9600 .
C8 H8C 0.9600 .
